data_7236701
loop_
_publ_author_name
'Li, Mengwei'
'Wang, Yi-Xuan'
'Wang, Jianhui'
'Chen, Yulan'

_publ_section_title
;
 (Z)-Tetraphenylbut-2-ene-1,4-diones: facile synthesis, tunable
 aggregation-induced emission and fluorescence acid sensing
;
_journal_issue 13
_journal_name_full 'Journal of Materials Chemistry C'
_journal_page_first 3408
_journal_paper_doi 10.1039/C7TC00173H
_journal_volume 5
_journal_year 2017
_chemical_formula_sum 'C32 H28 O6'
_chemical_formula_weight 508.54
_space_group_IT_number 2
_space_group_name_Hall '-P 1'
_space_group_name_H-M_alt 'P -1'
_symmetry_cell_setting triclinic
_symmetry_space_group_name_H-M 'P -1'
_atom_sites_solution_hydrogens geom
_atom_sites_solution_primary direct
_atom_sites_solution_secondary difmap
_audit_creation_method SHELXL-97
_audit_update_record
;
2016-12-19 deposited with the CCDC.
2017-03-07 downloaded from the CCDC.
;
_cell_angle_alpha 81.02(3)
_cell_angle_beta 83.55(3)
_cell_angle_gamma 75.21(3)
_cell_formula_units_Z 2
_cell_length_a 7.5291(15)
_cell_length_b 9.914(2)
_cell_length_c 17.893(4)
_cell_measurement_reflns_used 3878
_cell_measurement_temperature 113(2)
_cell_measurement_theta_max 27.8465
_cell_measurement_theta_min 2.1436
_cell_volume 1271.8(5)
_computing_cell_refinement crystalclear
_computing_data_collection crystalclear
_computing_data_reduction crystalclear
_computing_molecular_graphics 'Bruker SHELXTL'
_computing_publication_material 'Bruker SHELXTL'
_computing_structure_refinement 'SHELXL-97 (Sheldrick, 1997)'
_computing_structure_solution 'SHELXS-97 (Sheldrick, 1990)'
_diffrn_ambient_temperature 113(2)
_diffrn_measured_fraction_theta_full 0.982
_diffrn_measured_fraction_theta_max 0.982
_diffrn_measurement_device_type 'rigaku saturn'
_diffrn_measurement_method '\w scans'
_diffrn_radiation_monochromator confocal
_diffrn_radiation_source 'rotating anode'
_diffrn_radiation_type MoK\a
_diffrn_radiation_wavelength 0.71073
_diffrn_reflns_av_R_equivalents 0.0331
_diffrn_reflns_av_sigmaI/netI 0.0646
_diffrn_reflns_limit_h_max 9
_diffrn_reflns_limit_h_min -9
_diffrn_reflns_limit_k_max 11
_diffrn_reflns_limit_k_min -13
_diffrn_reflns_limit_l_max 23
_diffrn_reflns_limit_l_min -23
_diffrn_reflns_number 12764
_diffrn_reflns_theta_full 27.86
_diffrn_reflns_theta_max 27.86
_diffrn_reflns_theta_min 2.30
_diffrn_standards_decay_% 0
_diffrn_standards_interval_count 0
_diffrn_standards_interval_time 0
_diffrn_standards_number 0
_exptl_absorpt_coefficient_mu 0.091
_exptl_absorpt_correction_T_max 0.9891
_exptl_absorpt_correction_T_min 0.9820
_exptl_absorpt_correction_type multi-scan
_exptl_absorpt_process_details crystalclear
_exptl_crystal_density_diffrn 1.328
_exptl_crystal_density_method 'not measured'
_exptl_crystal_F_000 536
_exptl_crystal_size_max 0.20
_exptl_crystal_size_mid 0.18
_exptl_crystal_size_min 0.12
_refine_diff_density_max 0.280
_refine_diff_density_min -0.254
_refine_diff_density_rms 0.048
_refine_ls_extinction_coef 0.047(2)
_refine_ls_extinction_expression Fc^*^=kFc[1+0.001xFc^2^\l^3^/sin(2\q)]^-1/4^
_refine_ls_extinction_method SHELXL
_refine_ls_goodness_of_fit_ref 1.072
_refine_ls_hydrogen_treatment constr
_refine_ls_matrix_type full
_refine_ls_number_parameters 348
_refine_ls_number_reflns 5947
_refine_ls_number_restraints 0
_refine_ls_restrained_S_all 1.072
_refine_ls_R_factor_all 0.0659
_refine_ls_R_factor_gt 0.0378
_refine_ls_shift/su_max 0.001
_refine_ls_shift/su_mean 0.000
_refine_ls_structure_factor_coef Fsqd
_refine_ls_weighting_details 'calc w=1/[\s^2^(Fo^2^)+(0.0310P)^2^+0.0000P] where P=(Fo^2^+2Fc^2^)/3'
_refine_ls_weighting_scheme calc
_refine_ls_wR_factor_gt 0.0788
_refine_ls_wR_factor_ref 0.0855
_reflns_number_gt 3500
_reflns_number_total 5947
_reflns_threshold_expression >2sigma(I)
_cod_data_source_file c7tc00173h2.cif
_cod_data_source_block shelxl
_cod_depositor_comments
;
The following automatic conversions were performed:

data item '_exptl_absorpt_correction_type' value 'MULTI-SCAN' was
changed to 'multi-scan' in accordance with the
/home/saulius/struct/COD-crude-data/automatic-downloads/DataCite-retrospective/RSC/depositions/lib/dictionaries/cif_core.dic
dictionary named 'cif_core.dic' version 2.4.2 last updated on
2011-04-26.

data item '_refine_ls_hydrogen_treatment' value 'CONSTR' was changed
to 'constr' in accordance with the
/home/saulius/struct/COD-crude-data/automatic-downloads/DataCite-retrospective/RSC/depositions/lib/dictionaries/cif_core.dic
dictionary named 'cif_core.dic' version 2.4.2 last updated on
2011-04-26.

data item '_symmetry_cell_setting' value 'Triclinic' was changed to
'triclinic' in accordance with the
/home/saulius/struct/COD-crude-data/automatic-downloads/DataCite-retrospective/RSC/depositions/lib/dictionaries/cif_core.dic
dictionary named 'cif_core.dic' version 2.4.2 last updated on
2011-04-26.

Automatic conversion script
Id: cif_fix_values 6909 2019-04-08 15:41:33Z antanas 
;
_cod_original_cell_volume 1271.8(4)
_cod_original_sg_symbol_H-M P-1
_cod_database_code 7236701

loop_
_symmetry_equiv_pos_as_xyz
'x, y, z'
'-x, -y, -z'

loop_
_atom_site_label
_atom_site_type_symbol
_atom_site_fract_x
_atom_site_fract_y
_atom_site_fract_z
_atom_site_U_iso_or_equiv
_atom_site_adp_type
_atom_site_occupancy
_atom_site_symmetry_multiplicity
_atom_site_calc_flag
_atom_site_refinement_flags
O1 O 0.21891(12) 0.14800(11) 0.74499(5) 0.0267(2) Uani 1 1 d .
O2 O 1.03404(12) -0.01179(10) 0.59548(5) 0.0262(2) Uani 1 1 d .
O3 O 0.24402(12) 0.41982(11) 0.62694(5) 0.0301(3) Uani 1 1 d .
O4 O -0.59615(11) 0.70769(11) 0.59847(5) 0.0253(2) Uani 1 1 d .
O5 O -0.05713(13) 0.92299(11) 0.92293(6) 0.0300(3) Uani 1 1 d .
O6 O 0.57933(13) 0.26332(11) 1.07050(5) 0.0301(3) Uani 1 1 d .
C1 C 0.30595(16) 0.33918(14) 0.78163(7) 0.0175(3) Uani 1 1 d .
C2 C 0.34225(18) 0.20972(15) 0.74180(7) 0.0189(3) Uani 1 1 d .
C3 C 0.52773(17) 0.15390(15) 0.70544(7) 0.0174(3) Uani 1 1 d .
C4 C 0.65737(17) 0.23445(15) 0.68975(7) 0.0213(3) Uani 1 1 d .
H4 H 0.6280 0.3261 0.7045 0.026 Uiso 1 1 calc R
C5 C 0.82847(17) 0.18392(15) 0.65311(8) 0.0213(3) Uani 1 1 d .
H5 H 0.9155 0.2403 0.6426 0.026 Uiso 1 1 calc R
C6 C 0.87065(17) 0.04948(15) 0.63201(7) 0.0190(3) Uani 1 1 d .
C7 C 0.74344(17) -0.03317(15) 0.64781(7) 0.0212(3) Uani 1 1 d .
H7 H 0.7734 -0.1253 0.6338 0.025 Uiso 1 1 calc R
C8 C 0.57361(18) 0.01927(15) 0.68392(7) 0.0195(3) Uani 1 1 d .
H8 H 0.4867 -0.0371 0.6943 0.023 Uiso 1 1 calc R
C9 C 1.16096(18) 0.07491(16) 0.56967(9) 0.0295(4) Uani 1 1 d .
H9A H 1.1022 0.1558 0.5344 0.044 Uiso 1 1 calc R
H9B H 1.2709 0.0199 0.5437 0.044 Uiso 1 1 calc R
H9C H 1.1964 0.1082 0.6132 0.044 Uiso 1 1 calc R
C10 C 0.19451(17) 0.46299(14) 0.75466(7) 0.0174(3) Uani 1 1 d .
C11 C 0.13423(17) 0.47452(14) 0.67609(7) 0.0196(3) Uani 1 1 d .
C12 C -0.05805(17) 0.54551(14) 0.65794(7) 0.0171(3) Uani 1 1 d .
C13 C -0.20710(17) 0.57153(14) 0.71247(7) 0.0192(3) Uani 1 1 d .
H13 H -0.1863 0.5518 0.7649 0.023 Uiso 1 1 calc R
C14 C -0.38422(17) 0.62567(15) 0.69043(7) 0.0198(3) Uani 1 1 d .
H14 H -0.4844 0.6436 0.7278 0.024 Uiso 1 1 calc R
C15 C -0.41682(17) 0.65418(14) 0.61369(7) 0.0182(3) Uani 1 1 d .
C16 C -0.27111(17) 0.62997(14) 0.55856(7) 0.0197(3) Uani 1 1 d .
H16 H -0.2924 0.6491 0.5062 0.024 Uiso 1 1 calc R
C17 C -0.09437(17) 0.57746(14) 0.58156(7) 0.0198(3) Uani 1 1 d .
H17 H 0.0059 0.5626 0.5440 0.024 Uiso 1 1 calc R
C18 C -0.64040(19) 0.72127(17) 0.52120(8) 0.0289(4) Uani 1 1 d .
H18A H -0.5756 0.7862 0.4893 0.043 Uiso 1 1 calc R
H18B H -0.7736 0.7580 0.5182 0.043 Uiso 1 1 calc R
H18C H -0.6022 0.6289 0.5033 0.043 Uiso 1 1 calc R
C19 C 0.12810(16) 0.58559(14) 0.79744(7) 0.0172(3) Uani 1 1 d .
C20 C 0.07336(17) 0.56846(15) 0.87537(7) 0.0211(3) Uani 1 1 d .
H20 H 0.0791 0.4764 0.9013 0.025 Uiso 1 1 calc R
C21 C 0.01163(17) 0.68219(15) 0.91487(8) 0.0230(3) Uani 1 1 d .
H21 H -0.0240 0.6679 0.9676 0.028 Uiso 1 1 calc R
C22 C 0.00111(17) 0.81824(15) 0.87787(8) 0.0200(3) Uani 1 1 d .
C23 C 0.04931(16) 0.83880(15) 0.80044(8) 0.0194(3) Uani 1 1 d .
H23 H 0.0394 0.9313 0.7744 0.023 Uiso 1 1 calc R
C24 C 0.11230(16) 0.72258(14) 0.76119(7) 0.0185(3) Uani 1 1 d .
H24 H 0.1453 0.7373 0.7083 0.022 Uiso 1 1 calc R
C25 C -0.0983(2) 1.06492(16) 0.88657(9) 0.0341(4) Uani 1 1 d .
H25A H 0.0088 1.0822 0.8535 0.051 Uiso 1 1 calc R
H25B H -0.1278 1.1292 0.9251 0.051 Uiso 1 1 calc R
H25C H -0.2040 1.0809 0.8562 0.051 Uiso 1 1 calc R
C26 C 0.38810(16) 0.31156(15) 0.85627(7) 0.0176(3) Uani 1 1 d .
C27 C 0.34607(17) 0.20769(14) 0.91224(7) 0.0197(3) Uani 1 1 d .
H27 H 0.2737 0.1489 0.9008 0.024 Uiso 1 1 calc R
C28 C 0.40744(17) 0.18775(15) 0.98461(7) 0.0206(3) Uani 1 1 d .
H28 H 0.3749 0.1176 1.0224 0.025 Uiso 1 1 calc R
C29 C 0.51610(17) 0.27090(15) 1.00099(7) 0.0205(3) Uani 1 1 d .
C30 C 0.56685(17) 0.37094(15) 0.94483(8) 0.0226(3) Uani 1 1 d .
H30 H 0.6464 0.4250 0.9554 0.027 Uiso 1 1 calc R
C31 C 0.50180(17) 0.39178(15) 0.87377(8) 0.0213(3) Uani 1 1 d .
H31 H 0.5349 0.4619 0.8362 0.026 Uiso 1 1 calc R
C32 C 0.5137(2) 0.17450(17) 1.13211(8) 0.0307(4) Uani 1 1 d .
H32A H 0.3795 0.2069 1.1402 0.046 Uiso 1 1 calc R
H32B H 0.5706 0.1780 1.1782 0.046 Uiso 1 1 calc R
H32C H 0.5457 0.0776 1.1203 0.046 Uiso 1 1 calc R

loop_
_atom_site_aniso_label
_atom_site_aniso_U_11
_atom_site_aniso_U_22
_atom_site_aniso_U_33
_atom_site_aniso_U_23
_atom_site_aniso_U_13
_atom_site_aniso_U_12
O1 0.0242(5) 0.0297(6) 0.0294(6) -0.0093(5) 0.0018(4) -0.0107(5)
O2 0.0219(5) 0.0241(6) 0.0303(6) -0.0070(5) 0.0071(4) -0.0031(4)
O3 0.0270(5) 0.0383(7) 0.0194(5) -0.0101(5) -0.0015(4) 0.0061(5)
O4 0.0191(5) 0.0345(6) 0.0204(5) -0.0009(5) -0.0057(4) -0.0031(4)
O5 0.0374(6) 0.0224(6) 0.0287(6) -0.0116(5) 0.0052(5) -0.0027(5)
O6 0.0346(6) 0.0381(7) 0.0207(5) 0.0005(5) -0.0099(4) -0.0135(5)
C1 0.0156(7) 0.0201(8) 0.0171(7) -0.0039(6) 0.0006(5) -0.0048(6)
C2 0.0222(7) 0.0193(8) 0.0154(7) -0.0007(6) -0.0041(5) -0.0051(6)
C3 0.0191(7) 0.0175(7) 0.0158(7) -0.0028(6) -0.0031(5) -0.0036(6)
C4 0.0236(7) 0.0175(8) 0.0231(7) -0.0057(6) -0.0030(6) -0.0035(6)
C5 0.0196(7) 0.0221(8) 0.0234(7) -0.0028(6) -0.0018(6) -0.0069(6)
C6 0.0191(7) 0.0199(8) 0.0153(7) -0.0011(6) -0.0005(5) -0.0006(6)
C7 0.0267(8) 0.0139(7) 0.0220(7) -0.0042(6) -0.0014(6) -0.0021(6)
C8 0.0224(7) 0.0192(8) 0.0177(7) -0.0006(6) -0.0012(5) -0.0075(6)
C9 0.0210(8) 0.0359(10) 0.0331(9) -0.0086(7) 0.0049(6) -0.0099(7)
C10 0.0164(7) 0.0197(8) 0.0155(7) -0.0027(6) 0.0003(5) -0.0037(6)
C11 0.0221(7) 0.0173(8) 0.0184(7) -0.0029(6) 0.0001(6) -0.0033(6)
C12 0.0195(7) 0.0147(7) 0.0178(7) -0.0039(6) -0.0030(5) -0.0039(6)
C13 0.0232(7) 0.0198(8) 0.0145(7) -0.0006(6) -0.0024(5) -0.0058(6)
C14 0.0194(7) 0.0223(8) 0.0172(7) -0.0018(6) 0.0020(5) -0.0059(6)
C15 0.0182(7) 0.0162(7) 0.0207(7) -0.0007(6) -0.0042(5) -0.0050(6)
C16 0.0240(7) 0.0201(8) 0.0154(7) -0.0029(6) -0.0032(5) -0.0049(6)
C17 0.0216(7) 0.0209(8) 0.0171(7) -0.0058(6) 0.0010(5) -0.0046(6)
C18 0.0261(8) 0.0351(10) 0.0248(8) -0.0038(7) -0.0106(6) -0.0027(7)
C19 0.0123(6) 0.0204(8) 0.0181(7) -0.0033(6) -0.0026(5) -0.0016(6)
C20 0.0212(7) 0.0196(8) 0.0188(7) -0.0007(6) -0.0006(5) 0.0001(6)
C21 0.0221(7) 0.0275(9) 0.0162(7) -0.0042(6) 0.0015(6) -0.0005(6)
C22 0.0163(7) 0.0210(8) 0.0234(7) -0.0096(6) -0.0007(5) -0.0018(6)
C23 0.0178(7) 0.0175(8) 0.0226(7) -0.0018(6) -0.0024(6) -0.0038(6)
C24 0.0158(7) 0.0238(8) 0.0153(7) -0.0015(6) -0.0017(5) -0.0043(6)
C25 0.0369(9) 0.0195(9) 0.0444(10) -0.0103(7) 0.0093(7) -0.0061(7)
C26 0.0150(7) 0.0183(8) 0.0176(7) -0.0053(6) -0.0006(5) 0.0012(6)
C27 0.0194(7) 0.0188(8) 0.0218(7) -0.0045(6) -0.0034(6) -0.0044(6)
C28 0.0222(7) 0.0191(8) 0.0185(7) 0.0011(6) -0.0036(5) -0.0026(6)
C29 0.0181(7) 0.0243(8) 0.0184(7) -0.0051(6) -0.0051(5) -0.0006(6)
C30 0.0201(7) 0.0241(8) 0.0256(8) -0.0055(6) -0.0042(6) -0.0064(6)
C31 0.0212(7) 0.0217(8) 0.0200(7) -0.0014(6) 0.0007(6) -0.0050(6)
C32 0.0366(9) 0.0361(10) 0.0183(7) 0.0003(7) -0.0060(6) -0.0076(7)

loop_
_atom_type_symbol
_atom_type_description
_atom_type_scat_dispersion_real
_atom_type_scat_dispersion_imag
_atom_type_scat_source
C C 0.0033 0.0016 'International Tables Vol C Tables 4.2.6.8 and 6.1.1.4'
H H 0.0000 0.0000 'International Tables Vol C Tables 4.2.6.8 and 6.1.1.4'
O O 0.0106 0.0060 'International Tables Vol C Tables 4.2.6.8 and 6.1.1.4'

loop_
_geom_angle_atom_site_label_1
_geom_angle_atom_site_label_2
_geom_angle_atom_site_label_3
_geom_angle
C6 O2 C9 117.24(11)
C15 O4 C18 117.63(11)
C22 O5 C25 117.74(11)
C29 O6 C32 117.88(11)
C10 C1 C26 124.11(13)
C10 C1 C2 122.14(12)
C26 C1 C2 113.44(12)
O1 C2 C3 121.44(13)
O1 C2 C1 118.43(12)
C3 C2 C1 119.95(12)
C4 C3 C8 118.50(13)
C4 C3 C2 121.56(13)
C8 C3 C2 119.92(12)
C5 C4 C3 121.45(14)
C5 C4 H4 119.3
C3 C4 H4 119.3
C4 C5 C6 118.94(13)
C4 C5 H5 120.5
C6 C5 H5 120.5
O2 C6 C5 124.43(12)
O2 C6 C7 115.11(13)
C5 C6 C7 120.46(12)
C8 C7 C6 119.73(14)
C8 C7 H7 120.1
C6 C7 H7 120.1
C7 C8 C3 120.92(13)
C7 C8 H8 119.5
C3 C8 H8 119.5
O2 C9 H9A 109.5
O2 C9 H9B 109.5
H9A C9 H9B 109.5
O2 C9 H9C 109.5
H9A C9 H9C 109.5
H9B C9 H9C 109.5
C1 C10 C19 124.45(12)
C1 C10 C11 116.68(13)
C19 C10 C11 118.87(12)
O3 C11 C12 119.54(12)
O3 C11 C10 119.30(12)
C12 C11 C10 121.11(12)
C17 C12 C13 118.01(12)
C17 C12 C11 117.64(12)
C13 C12 C11 124.13(12)
C14 C13 C12 120.35(12)
C14 C13 H13 119.8
C12 C13 H13 119.8
C13 C14 C15 120.40(12)
C13 C14 H14 119.8
C15 C14 H14 119.8
O4 C15 C16 124.25(12)
O4 C15 C14 115.44(12)
C16 C15 C14 120.30(12)
C17 C16 C15 118.57(12)
C17 C16 H16 120.7
C15 C16 H16 120.7
C16 C17 C12 122.35(12)
C16 C17 H17 118.8
C12 C17 H17 118.8
O4 C18 H18A 109.5
O4 C18 H18B 109.5
H18A C18 H18B 109.5
O4 C18 H18C 109.5
H18A C18 H18C 109.5
H18B C18 H18C 109.5
C24 C19 C20 117.36(13)
C24 C19 C10 121.11(12)
C20 C19 C10 121.51(13)
C21 C20 C19 121.41(13)
C21 C20 H20 119.3
C19 C20 H20 119.3
C20 C21 C22 120.29(13)
C20 C21 H21 119.9
C22 C21 H21 119.9
O5 C22 C23 124.98(13)
O5 C22 C21 115.40(12)
C23 C22 C21 119.62(14)
C22 C23 C24 119.45(13)
C22 C23 H23 120.3
C24 C23 H23 120.3
C19 C24 C23 121.82(13)
C19 C24 H24 119.1
C23 C24 H24 119.1
O5 C25 H25A 109.5
O5 C25 H25B 109.5
H25A C25 H25B 109.5
O5 C25 H25C 109.5
H25A C25 H25C 109.5
H25B C25 H25C 109.5
C27 C26 C31 117.81(12)
C27 C26 C1 120.31(12)
C31 C26 C1 121.82(12)
C26 C27 C28 121.62(13)
C26 C27 H27 119.2
C28 C27 H27 119.2
C29 C28 C27 119.35(13)
C29 C28 H28 120.3
C27 C28 H28 120.3
O6 C29 C28 124.31(12)
O6 C29 C30 115.74(12)
C28 C29 C30 119.95(13)
C31 C30 C29 120.10(13)
C31 C30 H30 120.0
C29 C30 H30 120.0
C30 C31 C26 121.07(13)
C30 C31 H31 119.5
C26 C31 H31 119.5
O6 C32 H32A 109.5
O6 C32 H32B 109.5
H32A C32 H32B 109.5
O6 C32 H32C 109.5
H32A C32 H32C 109.5
H32B C32 H32C 109.5

loop_
_geom_bond_atom_site_label_1
_geom_bond_atom_site_label_2
_geom_bond_distance
O1 C2 1.2277(16)
O2 C6 1.3680(16)
O2 C9 1.4357(17)
O3 C11 1.2279(16)
O4 C15 1.3604(15)
O4 C18 1.4363(16)
O5 C22 1.3677(17)
O5 C25 1.4270(17)
O6 C29 1.3655(16)
O6 C32 1.4254(17)
C1 C10 1.3505(18)
C1 C26 1.4921(18)
C1 C2 1.5141(19)
C2 C3 1.4811(18)
C3 C4 1.3912(19)
C3 C8 1.3944(19)
C4 C5 1.3869(18)
C4 H4 0.9500
C5 C6 1.3907(19)
C5 H5 0.9500
C6 C7 1.3915(19)
C7 C8 1.3793(18)
C7 H7 0.9500
C8 H8 0.9500
C9 H9A 0.9800
C9 H9B 0.9800
C9 H9C 0.9800
C10 C19 1.4857(19)
C10 C11 1.5040(18)
C11 C12 1.4868(18)
C12 C17 1.3956(18)
C12 C13 1.4009(18)
C13 C14 1.3815(18)
C13 H13 0.9500
C14 C15 1.3944(18)
C14 H14 0.9500
C15 C16 1.3895(18)
C16 C17 1.3834(18)
C16 H16 0.9500
C17 H17 0.9500
C18 H18A 0.9800
C18 H18B 0.9800
C18 H18C 0.9800
C19 C24 1.3925(19)
C19 C20 1.4057(18)
C20 C21 1.376(2)
C20 H20 0.9500
C21 C22 1.3936(19)
C21 H21 0.9500
C22 C23 1.3889(18)
C23 C24 1.3945(19)
C23 H23 0.9500
C24 H24 0.9500
C25 H25A 0.9800
C25 H25B 0.9800
C25 H25C 0.9800
C26 C27 1.3916(18)
C26 C31 1.3961(19)
C27 C28 1.3919(18)
C27 H27 0.9500
C28 C29 1.3815(19)
C28 H28 0.9500
C29 C30 1.3912(19)
C30 C31 1.3803(19)
C30 H30 0.9500
C31 H31 0.9500
C32 H32A 0.9800
C32 H32B 0.9800
C32 H32C 0.9800

loop_
_geom_torsion_atom_site_label_1
_geom_torsion_atom_site_label_2
_geom_torsion_atom_site_label_3
_geom_torsion_atom_site_label_4
_geom_torsion
C10 C1 C2 O1 -72.93(17)
C26 C1 C2 O1 100.95(14)
C10 C1 C2 C3 111.89(14)
C26 C1 C2 C3 -74.24(15)
O1 C2 C3 C4 168.55(13)
C1 C2 C3 C4 -16.41(18)
O1 C2 C3 C8 -9.40(19)
C1 C2 C3 C8 165.65(12)
C8 C3 C4 C5 0.4(2)
C2 C3 C4 C5 -177.53(12)
C3 C4 C5 C6 -0.2(2)
C9 O2 C6 C5 -7.52(19)
C9 O2 C6 C7 172.60(12)
C4 C5 C6 O2 179.79(12)
C4 C5 C6 C7 -0.3(2)
O2 C6 C7 C8 -179.42(11)
C5 C6 C7 C8 0.7(2)
C6 C7 C8 C3 -0.5(2)
C4 C3 C8 C7 -0.1(2)
C2 C3 C8 C7 177.93(11)
C26 C1 C10 C19 -4.3(2)
C2 C1 C10 C19 168.93(12)
C26 C1 C10 C11 176.25(11)
C2 C1 C10 C11 -10.55(18)
C1 C10 C11 O3 -38.34(18)
C19 C10 C11 O3 142.15(13)
C1 C10 C11 C12 138.98(13)
C19 C10 C11 C12 -40.53(18)
O3 C11 C12 C17 -15.4(2)
C10 C11 C12 C17 167.26(13)
O3 C11 C12 C13 159.01(14)
C10 C11 C12 C13 -18.3(2)
C17 C12 C13 C14 0.7(2)
C11 C12 C13 C14 -173.67(13)
C12 C13 C14 C15 0.4(2)
C18 O4 C15 C16 9.19(19)
C18 O4 C15 C14 -171.86(13)
C13 C14 C15 O4 -179.77(12)
C13 C14 C15 C16 -0.8(2)
O4 C15 C16 C17 178.83(12)
C14 C15 C16 C17 -0.1(2)
C15 C16 C17 C12 1.3(2)
C13 C12 C17 C16 -1.6(2)
C11 C12 C17 C16 173.15(13)
C1 C10 C19 C24 141.78(13)
C11 C10 C19 C24 -38.75(17)
C1 C10 C19 C20 -40.24(19)
C11 C10 C19 C20 139.23(13)
C24 C19 C20 C21 -1.85(19)
C10 C19 C20 C21 -179.90(12)
C19 C20 C21 C22 0.3(2)
C25 O5 C22 C23 9.96(19)
C25 O5 C22 C21 -170.35(12)
C20 C21 C22 O5 -178.24(12)
C20 C21 C22 C23 1.5(2)
O5 C22 C23 C24 177.98(12)
C21 C22 C23 C24 -1.70(19)
C20 C19 C24 C23 1.60(18)
C10 C19 C24 C23 179.66(11)
C22 C23 C24 C19 0.15(19)
C10 C1 C26 C27 118.28(15)
C2 C1 C26 C27 -55.45(16)
C10 C1 C26 C31 -58.83(18)
C2 C1 C26 C31 127.44(13)
C31 C26 C27 C28 2.94(19)
C1 C26 C27 C28 -174.29(12)
C26 C27 C28 C29 -1.4(2)
C32 O6 C29 C28 -6.8(2)
C32 O6 C29 C30 172.78(12)
C27 C28 C29 O6 177.99(12)
C27 C28 C29 C30 -1.6(2)
O6 C29 C30 C31 -176.60(12)
C28 C29 C30 C31 3.0(2)
C29 C30 C31 C26 -1.5(2)
C27 C26 C31 C30 -1.5(2)
C1 C26 C31 C30 175.70(12)
